data_4123201
loop_
_publ_author_name
'Shaw, Megan H.'
'McCreanor, Niall G.'
'Whittingham, William G.'
'Bower, John F.'

_publ_section_title
;
 Reversible C-C bond activation enables stereocontrol in rh-catalyzed
 carbonylative cycloadditions of aminocyclopropanes.
;
_journal_issue 1
_journal_name_full 'Journal of the American Chemical Society'
_journal_page_first 463
_journal_page_last 468
_journal_paper_doi 10.1021/ja511335v
_journal_volume 137
_journal_year 2015
_chemical_formula_moiety 'C16 H19 N O3'
_chemical_formula_sum 'C16 H19 N O3'
_chemical_formula_weight 273.32
_chemical_name_systematic
; 
 ? 
;
_space_group_IT_number 14
_symmetry_cell_setting monoclinic
_symmetry_space_group_name_Hall '-P 2yn'
_symmetry_space_group_name_H-M 'P 1 21/n 1'
_atom_sites_solution_hydrogens geom
_atom_sites_solution_primary direct
_atom_sites_solution_secondary difmap
_audit_creation_method SHELXL-97
_cell_angle_alpha 90.00
_cell_angle_beta 101.622(5)
_cell_angle_gamma 90.00
_cell_formula_units_Z 4
_cell_length_a 6.2758(4)
_cell_length_b 28.5924(19)
_cell_length_c 7.9866(5)
_cell_measurement_reflns_used 967
_cell_measurement_temperature 100(2)
_cell_measurement_theta_max 19.28
_cell_measurement_theta_min 2.85
_cell_volume 1403.74(16)
_computing_cell_refinement 'Bruker Apex2'
_computing_data_collection 'Bruker Apex2'
_computing_data_reduction 'Bruker SAINT'
_computing_molecular_graphics 'Bruker ShelXTL'
_computing_publication_material 'Bruker ShelXTL'
_computing_structure_refinement 'SHELXL-97 (Sheldrick, 2008)'
_computing_structure_solution 'SHELXS-97 (Sheldrick, 2008)'
_diffrn_ambient_temperature 100(2)
_diffrn_measured_fraction_theta_full 0.996
_diffrn_measured_fraction_theta_max 0.996
_diffrn_measurement_device_type 'Bruker Apex II kappa CCD area detector'
_diffrn_measurement_method 'phi and omega scans'
_diffrn_radiation_monochromator graphite
_diffrn_radiation_source 'fine-focus sealed tube'
_diffrn_radiation_type MoK\a
_diffrn_radiation_wavelength 0.71073
_diffrn_reflns_av_R_equivalents 0.0000
_diffrn_reflns_av_sigmaI/netI 0.0788
_diffrn_reflns_limit_h_max 7
_diffrn_reflns_limit_h_min -7
_diffrn_reflns_limit_k_max 35
_diffrn_reflns_limit_k_min 0
_diffrn_reflns_limit_l_max 9
_diffrn_reflns_limit_l_min 0
_diffrn_reflns_number 2908
_diffrn_reflns_theta_full 25.99
_diffrn_reflns_theta_max 25.99
_diffrn_reflns_theta_min 2.70
_exptl_absorpt_coefficient_mu 0.089
_exptl_absorpt_correction_T_max 0.7453
_exptl_absorpt_correction_T_min 0.5747
_exptl_absorpt_correction_type multi-scan
_exptl_absorpt_process_details 'TWINABS V2008/1'
_exptl_crystal_colour colourless
_exptl_crystal_density_diffrn 1.293
_exptl_crystal_density_method 'not measured'
_exptl_crystal_description plate
_exptl_crystal_F_000 584
_exptl_crystal_size_max 0.37
_exptl_crystal_size_mid 0.21
_exptl_crystal_size_min 0.04
_refine_diff_density_max 0.352
_refine_diff_density_min -0.263
_refine_diff_density_rms 0.068
_refine_ls_extinction_method none
_refine_ls_goodness_of_fit_ref 1.122
_refine_ls_hydrogen_treatment constr
_refine_ls_matrix_type full
_refine_ls_number_parameters 183
_refine_ls_number_reflns 2908
_refine_ls_number_restraints 0
_refine_ls_restrained_S_all 1.122
_refine_ls_R_factor_all 0.1089
_refine_ls_R_factor_gt 0.0760
_refine_ls_shift/su_max 0.001
_refine_ls_shift/su_mean 0.000
_refine_ls_structure_factor_coef Fsqd
_refine_ls_weighting_details 'calc w=1/[\s^2^(Fo^2^)+(0.0841P)^2^+0.8609P] where P=(Fo^2^+2Fc^2^)/3'
_refine_ls_weighting_scheme calc
_refine_ls_wR_factor_gt 0.1877
_refine_ls_wR_factor_ref 0.2035
_reflns_number_gt 2064
_reflns_number_total 2908
_reflns_threshold_expression >2sigma(I)
_cod_data_source_file ja511335v_si_002.cif
_cod_data_source_block twin5
_cod_depositor_comments
;
 Removing the '_symmetry_space_group_name_alt' data item since it was not found
 in the core CIF dictionary and the same information was already provided in
 the official space group data items. No information was lost by removing this
 data item.

 Antanas Vaitkus,
 2017-03-06

 Adding full bibliography for 4123199--4123207.cif.
;
_cod_database_code 4123201

loop_
_symmetry_equiv_pos_as_xyz
'x, y, z'
'-x+1/2, y+1/2, -z+1/2'
'-x, -y, -z'
'x-1/2, -y-1/2, z-1/2'

loop_
_atom_site_label
_atom_site_type_symbol
_atom_site_fract_x
_atom_site_fract_y
_atom_site_fract_z
_atom_site_U_iso_or_equiv
_atom_site_adp_type
_atom_site_occupancy
_atom_site_symmetry_multiplicity
_atom_site_calc_flag
_atom_site_refinement_flags
C1 C 0.7617(6) 0.96060(12) 0.8822(5) 0.0306(8) Uani 1 1 d .
H1A H 0.7417 0.9720 0.9950 0.037 Uiso 1 1 calc R
H1B H 0.8093 0.9869 0.8181 0.037 Uiso 1 1 calc R
C2 C 0.9249(6) 0.92024(11) 0.9017(5) 0.0343(8) Uani 1 1 d .
H2A H 1.0028 0.9195 0.8055 0.041 Uiso 1 1 calc R
H2B H 1.0325 0.9226 1.0106 0.041 Uiso 1 1 calc R
C3 C 0.7821(6) 0.87762(11) 0.9001(4) 0.0295(8) Uani 1 1 d .
H3 H 0.7343 0.8772 1.0122 0.035 Uiso 1 1 calc R
C4 C 0.8674(6) 0.82898(11) 0.8745(5) 0.0343(9) Uani 1 1 d .
H4A H 0.9253 0.8283 0.7680 0.041 Uiso 1 1 calc R
H4B H 0.9880 0.8213 0.9711 0.041 Uiso 1 1 calc R
C5 C 0.6908(6) 0.79312(12) 0.8639(4) 0.0290(8) Uani 1 1 d .
C6 C 0.4629(6) 0.80615(12) 0.7684(5) 0.0355(9) Uani 1 1 d .
H6A H 0.3568 0.7863 0.8120 0.043 Uiso 1 1 calc R
H6B H 0.4515 0.7984 0.6461 0.043 Uiso 1 1 calc R
C7 C 0.3970(6) 0.85721(12) 0.7812(5) 0.0343(9) Uani 1 1 d .
H7A H 0.2697 0.8644 0.6896 0.041 Uiso 1 1 calc R
H7B H 0.3553 0.8627 0.8927 0.041 Uiso 1 1 calc R
C8 C 0.5818(6) 0.88843(11) 0.7645(4) 0.0287(8) Uani 1 1 d .
H8 H 0.6184 0.8827 0.6501 0.034 Uiso 1 1 calc R
C9 C 0.3949(6) 0.96368(11) 0.6902(4) 0.0255(7) Uani 1 1 d .
C10 C 0.2451(5) 1.03842(11) 0.6263(4) 0.0261(7) Uani 1 1 d .
H10A H 0.1070 1.0311 0.6625 0.031 Uiso 1 1 calc R
H10B H 0.2263 1.0315 0.5027 0.031 Uiso 1 1 calc R
C11 C 0.3000(5) 1.08914(11) 0.6584(4) 0.0257(7) Uani 1 1 d .
C12 C 0.1322(6) 1.12189(11) 0.6287(4) 0.0285(8) Uani 1 1 d .
H12 H -0.0141 1.1116 0.5956 0.034 Uiso 1 1 calc R
C13 C 0.1762(6) 1.16921(12) 0.6468(5) 0.0333(8) Uani 1 1 d .
H13 H 0.0605 1.1912 0.6261 0.040 Uiso 1 1 calc R
C14 C 0.3884(6) 1.18447(12) 0.6951(5) 0.0362(9) Uani 1 1 d .
H14 H 0.4188 1.2170 0.7073 0.043 Uiso 1 1 calc R
C15 C 0.5572(6) 1.15235(12) 0.7258(4) 0.0328(8) Uani 1 1 d .
H15 H 0.7031 1.1629 0.7595 0.039 Uiso 1 1 calc R
C16 C 0.5136(6) 1.10470(11) 0.7074(4) 0.0281(8) Uani 1 1 d .
H16 H 0.6296 1.0828 0.7284 0.034 Uiso 1 1 calc R
N1 N 0.5597(4) 0.93913(9) 0.7852(3) 0.0254(6) Uani 1 1 d .
O1 O 0.7276(5) 0.75422(9) 0.9223(4) 0.0451(7) Uani 1 1 d .
O2 O 0.2415(4) 0.94702(8) 0.5893(3) 0.0337(6) Uani 1 1 d .
O3 O 0.4185(4) 1.01019(7) 0.7213(3) 0.0273(6) Uani 1 1 d .

loop_
_atom_site_aniso_label
_atom_site_aniso_U_11
_atom_site_aniso_U_22
_atom_site_aniso_U_33
_atom_site_aniso_U_23
_atom_site_aniso_U_13
_atom_site_aniso_U_12
C1 0.0206(19) 0.0343(18) 0.0337(18) -0.0010(14) -0.0018(15) -0.0017(14)
C2 0.0215(19) 0.0359(19) 0.041(2) 0.0026(15) -0.0028(16) -0.0013(15)
C3 0.0210(19) 0.0330(18) 0.0299(17) -0.0021(14) -0.0060(14) 0.0016(14)
C4 0.0179(19) 0.0358(19) 0.046(2) 0.0054(15) -0.0012(16) 0.0021(15)
C5 0.0223(19) 0.0315(19) 0.0321(18) -0.0012(14) 0.0032(15) 0.0045(14)
C6 0.026(2) 0.0331(19) 0.043(2) 0.0034(15) -0.0033(17) 0.0005(15)
C7 0.025(2) 0.0335(19) 0.040(2) 0.0026(15) -0.0051(17) -0.0010(15)
C8 0.0219(19) 0.0285(17) 0.0321(18) 0.0032(13) -0.0034(15) 0.0031(14)
C9 0.0204(18) 0.0301(17) 0.0247(16) 0.0026(13) 0.0013(14) 0.0012(14)
C10 0.0173(18) 0.0303(17) 0.0271(17) 0.0030(13) -0.0040(14) 0.0037(13)
C11 0.0222(18) 0.0333(18) 0.0214(16) 0.0020(12) 0.0037(14) 0.0013(14)
C12 0.0200(19) 0.0350(18) 0.0278(17) 0.0014(13) -0.0013(14) 0.0021(14)
C13 0.028(2) 0.0341(19) 0.0364(19) 0.0007(14) 0.0019(16) 0.0035(15)
C14 0.036(2) 0.0298(19) 0.042(2) -0.0035(15) 0.0074(18) -0.0010(16)
C15 0.025(2) 0.038(2) 0.0325(18) -0.0015(15) -0.0006(15) -0.0048(15)
C16 0.0234(19) 0.0342(18) 0.0254(17) 0.0002(13) 0.0018(14) 0.0028(14)
N1 0.0165(15) 0.0281(14) 0.0277(14) 0.0011(11) -0.0049(11) -0.0002(11)
O1 0.0326(16) 0.0344(15) 0.0623(19) 0.0071(12) -0.0050(13) 0.0034(11)
O2 0.0209(13) 0.0329(13) 0.0423(15) -0.0007(10) -0.0058(11) 0.0013(10)
O3 0.0189(12) 0.0294(12) 0.0292(12) 0.0015(9) -0.0055(10) 0.0030(9)

loop_
_atom_type_symbol
_atom_type_description
_atom_type_scat_dispersion_real
_atom_type_scat_dispersion_imag
_atom_type_scat_source
C C 0.0033 0.0016 'International Tables Vol C Tables 4.2.6.8 and 6.1.1.4'
H H 0.0000 0.0000 'International Tables Vol C Tables 4.2.6.8 and 6.1.1.4'
N N 0.0061 0.0033 'International Tables Vol C Tables 4.2.6.8 and 6.1.1.4'
O O 0.0106 0.0060 'International Tables Vol C Tables 4.2.6.8 and 6.1.1.4'

loop_
_geom_angle_atom_site_label_1
_geom_angle_atom_site_label_2
_geom_angle_atom_site_label_3
_geom_angle
N1 C1 C2 103.1(3)
C3 C2 C1 102.9(3)
C2 C3 C8 104.3(3)
C2 C3 C4 121.0(3)
C8 C3 C4 110.8(3)
C5 C4 C3 110.9(3)
O1 C5 C4 121.7(3)
O1 C5 C6 120.3(3)
C4 C5 C6 118.0(3)
C5 C6 C7 116.1(3)
C8 C7 C6 109.9(3)
N1 C8 C7 119.2(3)
N1 C8 C3 101.8(3)
C7 C8 C3 111.2(3)
O2 C9 N1 125.5(3)
O2 C9 O3 123.1(3)
N1 C9 O3 111.4(3)
O3 C10 C11 109.1(3)
C16 C11 C12 119.0(3)
C16 C11 C10 122.1(3)
C12 C11 C10 118.7(3)
C13 C12 C11 120.8(3)
C14 C13 C12 120.0(3)
C13 C14 C15 120.0(3)
C14 C15 C16 120.2(3)
C11 C16 C15 120.0(3)
C9 N1 C8 122.0(3)
C9 N1 C1 123.9(3)
C8 N1 C1 112.2(3)
C9 O3 C10 114.2(2)

loop_
_geom_bond_atom_site_label_1
_geom_bond_atom_site_label_2
_geom_bond_distance
C1 N1 1.480(4)
C1 C2 1.530(5)
C2 C3 1.511(5)
C3 C8 1.516(4)
C3 C4 1.519(5)
C4 C5 1.500(5)
C5 O1 1.210(4)
C5 C6 1.525(5)
C6 C7 1.527(5)
C7 C8 1.491(5)
C8 N1 1.469(4)
C9 O2 1.221(4)
C9 N1 1.349(4)
C9 O3 1.355(4)
C10 O3 1.442(4)
C10 C11 1.501(5)
C11 C16 1.391(5)
C11 C12 1.393(5)
C12 C13 1.383(5)
C13 C14 1.381(5)
C14 C15 1.386(5)
C15 C16 1.392(5)

loop_
_geom_torsion_atom_site_label_1
_geom_torsion_atom_site_label_2
_geom_torsion_atom_site_label_3
_geom_torsion_atom_site_label_4
_geom_torsion
N1 C1 C2 C3 -28.6(3)
C1 C2 C3 C8 40.0(4)
C1 C2 C3 C4 165.5(3)
C2 C3 C4 C5 -175.5(3)
C8 C3 C4 C5 -53.0(4)
C3 C4 C5 O1 -144.6(3)
C3 C4 C5 C6 38.6(4)
O1 C5 C6 C7 149.0(4)
C4 C5 C6 C7 -34.1(5)
C5 C6 C7 C8 42.1(4)
C6 C7 C8 N1 -175.8(3)
C6 C7 C8 C3 -57.8(4)
C2 C3 C8 N1 -34.9(3)
C4 C3 C8 N1 -166.6(3)
C2 C3 C8 C7 -162.9(3)
C4 C3 C8 C7 65.3(4)
O3 C10 C11 C16 24.8(4)
O3 C10 C11 C12 -158.8(3)
C16 C11 C12 C13 0.3(5)
C10 C11 C12 C13 -176.2(3)
C11 C12 C13 C14 -0.1(5)
C12 C13 C14 C15 -0.2(5)
C13 C14 C15 C16 0.3(5)
C12 C11 C16 C15 -0.2(5)
C10 C11 C16 C15 176.2(3)
C14 C15 C16 C11 -0.1(5)
O2 C9 N1 C8 5.8(5)
O3 C9 N1 C8 -174.7(3)
O2 C9 N1 C1 168.6(3)
O3 C9 N1 C1 -12.0(5)
C7 C8 N1 C9 -55.6(4)
C3 C8 N1 C9 -178.3(3)
C7 C8 N1 C1 139.8(3)
C3 C8 N1 C1 17.1(4)
C2 C1 N1 C9 -157.1(3)
C2 C1 N1 C8 7.2(4)
O2 C9 O3 C10 0.7(5)
N1 C9 O3 C10 -178.8(3)
C11 C10 O3 C9 -174.6(3)
